data_4127944
loop_
_publ_author_name
'Mellerup, Soren K.'
'Cui, Yunshu'
'Fantuzzi, Felipe'
'Schmid, Paul'
'Goettel, James T.'
'B\'elanger-Chabot, Guillaume'
'Arrowsmith, Merle'
'Krummenacher, Ivo'
'Ye, Qing'
'Engel, Volker'
'Engels, Bernd'
'Braunschweig, Holger'

_publ_section_title
;
 Lewis-Base Stabilization of the Parent Al(I) Hydride under Ambient
 Conditions.
;
_journal_issue 42
_journal_name_full 'Journal of the American Chemical Society'
_journal_page_first 16954
_journal_page_last 16960
_journal_paper_doi 10.1021/jacs.9b09128
_journal_volume 141
_journal_year 2019
_chemical_formula_moiety 'C46 H74 Al F3 N2 O4 S'
_chemical_formula_sum 'C46 H74 Al F3 N2 O4 S'
_chemical_formula_weight 835.11
_space_group_crystal_system triclinic
_space_group_IT_number 2
_space_group_name_Hall '-P 1'
_space_group_name_H-M_alt 'P -1'
_symmetry_space_group_name_Hall '-P 1'
_symmetry_space_group_name_H-M 'P -1'
_atom_sites_solution_hydrogens geom
_atom_sites_solution_primary dual
_atom_sites_solution_secondary difmap
_audit_creation_method SHELXL-2018/3
_cell_angle_alpha 104.065(2)
_cell_angle_beta 99.592(2)
_cell_angle_gamma 102.634(2)
_cell_formula_units_Z 2
_cell_length_a 10.6208(8)
_cell_length_b 14.5195(11)
_cell_length_c 16.0462(12)
_cell_measurement_reflns_used 9980
_cell_measurement_temperature 100(2)
_cell_measurement_theta_max 26.82
_cell_measurement_theta_min 2.29
_cell_volume 2278.1(3)
_computing_cell_refinement 'Saint+ ver. V8.37A (Bruker AXS)'
_computing_data_collection 'APEX2 ver. 2014.9 (Bruker AXS)'
_computing_data_reduction 'Saint+ ver. V8.37A (Bruker AXS)'
_computing_molecular_graphics 'ShelXLe (Huebschle et all, 2011)'
_computing_publication_material 'SHELXL-2018/3 (Sheldrick, 2018)'
_computing_structure_refinement 'SHELXL-2018/3 (Sheldrick, 2018)'
_computing_structure_solution 'SHELXT (Sheldrick, 2014)'
_diffrn_ambient_temperature 100(2)
_diffrn_detector 'CMOS area detector (Photon 100)'
_diffrn_detector_area_resol_mean 10.24
_diffrn_measured_fraction_theta_full 0.999
_diffrn_measured_fraction_theta_max 0.998
_diffrn_measurement_device_type 'Bruker D8 Quest'
_diffrn_measurement_method '\f and \w scans'
_diffrn_radiation_monochromator 'multi-layer mirror'
_diffrn_radiation_type MoK\a
_diffrn_radiation_wavelength 0.71073
_diffrn_reflns_av_R_equivalents 0.0725
_diffrn_reflns_av_unetI/netI 0.0499
_diffrn_reflns_Laue_measured_fraction_full 0.999
_diffrn_reflns_Laue_measured_fraction_max 0.998
_diffrn_reflns_limit_h_max 13
_diffrn_reflns_limit_h_min -13
_diffrn_reflns_limit_k_max 18
_diffrn_reflns_limit_k_min -18
_diffrn_reflns_limit_l_max 20
_diffrn_reflns_limit_l_min -20
_diffrn_reflns_number 59878
_diffrn_reflns_point_group_measured_fraction_full 0.999
_diffrn_reflns_point_group_measured_fraction_max 0.998
_diffrn_reflns_theta_full 25.242
_diffrn_reflns_theta_max 27.487
_diffrn_reflns_theta_min 2.152
_diffrn_source 'microfocus sealed tube (Incoatec ImS)'
_exptl_absorpt_coefficient_mu 0.146
_exptl_absorpt_correction_T_max 0.7456
_exptl_absorpt_correction_T_min 0.6762
_exptl_absorpt_correction_type multi-scan
_exptl_absorpt_process_details 'SadAbs 2014/5 (Bruker AXS)'
_exptl_crystal_colour orange
_exptl_crystal_density_diffrn 1.217
_exptl_crystal_description prism
_exptl_crystal_F_000 904
_exptl_crystal_size_max 0.221
_exptl_crystal_size_mid 0.216
_exptl_crystal_size_min 0.11
_refine_diff_density_max 0.427
_refine_diff_density_min -0.510
_refine_diff_density_rms 0.051
_refine_ls_extinction_method none
_refine_ls_goodness_of_fit_ref 1.008
_refine_ls_hydrogen_treatment constr
_refine_ls_matrix_type full
_refine_ls_number_parameters 887
_refine_ls_number_reflns 10431
_refine_ls_number_restraints 1719
_refine_ls_restrained_S_all 0.979
_refine_ls_R_factor_all 0.0689
_refine_ls_R_factor_gt 0.0492
_refine_ls_shift/su_max 0.000
_refine_ls_shift/su_mean 0.000
_refine_ls_structure_factor_coef Fsqd
_refine_ls_weighting_details 'w=1/[\s^2^(Fo^2^)+(0.0627P)^2^+1.1865P] where P=(Fo^2^+2Fc^2^)/3'
_refine_ls_weighting_scheme calc
_refine_ls_wR_factor_gt 0.1242
_refine_ls_wR_factor_ref 0.1372
_reflns_Friedel_coverage 0.000
_reflns_number_gt 7960
_reflns_number_total 10431
_reflns_threshold_expression 'I > 2\s(I)'
_cod_data_source_file ja9b09128_si_006.cif
_cod_data_source_block (cAAC)(cAAC-H)AlMeTf(THF)
_cod_database_code 4127944
_shelx_shelxl_version_number 2018/3
_shelx_space_group_comment
;
The symmetry employed for this shelxl refinement is uniquely defined
by the following loop, which should always be used as a source of
symmetry information in preference to the above space-group names.
They are only intended as comments.
;
_shelx_estimated_absorpt_t_min 0.969
_shelx_estimated_absorpt_t_max 0.984

loop_
_space_group_symop_operation_xyz
'x, y, z'
'-x, -y, -z'

loop_
_atom_site_label
_atom_site_type_symbol
_atom_site_fract_x
_atom_site_fract_y
_atom_site_fract_z
_atom_site_U_iso_or_equiv
_atom_site_adp_type
_atom_site_occupancy
_atom_site_site_symmetry_order
_atom_site_calc_flag
_atom_site_refinement_flags_posn
_atom_site_refinement_flags_adp
_atom_site_refinement_flags_occupancy
_atom_site_disorder_assembly
_atom_site_disorder_group
Al1 Al 0.69987(5) 0.26936(3) 0.78125(3) 0.01782(12) Uani 1 1 d . . . . .
C3 C 0.80179(15) 0.40550(11) 0.84702(11) 0.0183(3) Uani 1 1 d . . . . .
H3A H 0.896851 0.410198 0.856776 0.027 Uiso 1 1 calc R U . . .
H3B H 0.778177 0.424046 0.904092 0.027 Uiso 1 1 calc R U . . .
H3C H 0.781181 0.450130 0.812984 0.027 Uiso 1 1 calc R U . . .
O3 O 0.80302(13) 0.21367(9) 0.70881(8) 0.0277(3) Uani 1 1 d . . . . .
C1_1 C 0.66704(14) 0.17140(11) 0.85172(11) 0.0180(3) Uani 1 1 d . . . . .
H1_1 H 0.643805 0.103688 0.809573 0.022 Uiso 1 1 calc R U . . .
N1_1 N 0.79888(12) 0.18710(9) 0.91383(8) 0.0160(3) Uani 1 1 d . . . . .
C2_1 C 0.56323(16) 0.17209(13) 0.91084(13) 0.0253(4) Uani 1 1 d . . . . .
C3_1 C 0.51447(17) 0.26563(13) 0.92429(14) 0.0292(4) Uani 1 1 d . . . . .
H3A_1 H 0.469781 0.269153 0.867028 0.044 Uiso 1 1 calc R U . . .
H3B_1 H 0.590349 0.323872 0.951492 0.044 Uiso 1 1 calc R U . . .
H3C_1 H 0.452176 0.263507 0.962946 0.044 Uiso 1 1 calc R U . . .
C4_1 C 0.44101(17) 0.08215(14) 0.87137(17) 0.0378(5) Uani 1 1 d . . . . .
H4A_1 H 0.395977 0.083967 0.813529 0.057 Uiso 1 1 calc R U . . .
H4B_1 H 0.379959 0.083858 0.910924 0.057 Uiso 1 1 calc R U . . .
H4C_1 H 0.469357 0.021418 0.864559 0.057 Uiso 1 1 calc R U . . .
C5_1 C 0.63809(18) 0.16721(14) 0.99973(13) 0.0293(4) Uani 1 1 d . . . . .
H5A_1 H 0.609331 0.206385 1.049008 0.035 Uiso 1 1 calc R U . . .
H5B_1 H 0.619525 0.098064 1.001845 0.035 Uiso 1 1 calc R U . . .
C6_1 C 0.83270(18) 0.32099(14) 1.05435(11) 0.0284(4) Uani 1 1 d . . . . .
H6A_1 H 0.928724 0.345005 1.061601 0.043 Uiso 1 1 calc R U . . .
H6B_1 H 0.811357 0.334012 1.112473 0.043 Uiso 1 1 calc R U . . .
H6C_1 H 0.787074 0.355074 1.018536 0.043 Uiso 1 1 calc R U . . .
C7_1 C 0.78708(17) 0.20930(13) 1.00795(11) 0.0229(3) Uani 1 1 d . . . . .
C8_1 C 0.8681(2) 0.15914(16) 1.06167(12) 0.0327(4) Uani 1 1 d . . . . .
H8A_1 H 0.837430 0.087513 1.034884 0.049 Uiso 1 1 calc R U . . .
H8B_1 H 0.856656 0.175382 1.122399 0.049 Uiso 1 1 calc R U . . .
H8C_1 H 0.962147 0.182443 1.062105 0.049 Uiso 1 1 calc R U . . .
C9_1 C 0.88761(15) 0.13030(11) 0.88649(10) 0.0157(3) Uani 1 1 d . . . . .
C10_1 C 1.01941(15) 0.18239(11) 0.89124(10) 0.0166(3) Uani 1 1 d . . . . .
C11_1 C 1.11000(16) 0.13015(12) 0.86767(11) 0.0202(3) Uani 1 1 d . . . . .
H11_1 H 1.198652 0.165350 0.872078 0.024 Uiso 1 1 calc R U . . .
C12_1 C 1.07360(16) 0.02843(12) 0.83809(11) 0.0223(3) Uani 1 1 d . . . . .
H12_1 H 1.136094 -0.006041 0.821360 0.027 Uiso 1 1 calc R U . . .
C13_1 C 0.94543(16) -0.02258(12) 0.83310(11) 0.0225(3) Uani 1 1 d . . . . .
H13_1 H 0.920274 -0.092567 0.812001 0.027 Uiso 1 1 calc R U . . .
C14_1 C 0.85187(15) 0.02557(11) 0.85811(11) 0.0190(3) Uani 1 1 d . . . . .
C15_1 C 1.06804(15) 0.29420(12) 0.92366(11) 0.0214(3) Uani 1 1 d . . . . .
H15_1 H 0.990539 0.320213 0.934178 0.026 Uiso 1 1 calc R U . . .
C16_1 C 1.12499(19) 0.33778(14) 0.85587(15) 0.0339(4) Uani 1 1 d . . . . .
H16A_1 H 1.202912 0.314892 0.845778 0.051 Uiso 1 1 calc R U . . .
H16B_1 H 1.150879 0.409947 0.878170 0.051 Uiso 1 1 calc R U . . .
H16C_1 H 1.057711 0.316462 0.800210 0.051 Uiso 1 1 calc R U . . .
C17_1 C 1.17236(18) 0.32857(14) 1.01173(14) 0.0353(5) Uani 1 1 d . . . . .
H17A_1 H 1.249637 0.304147 1.003031 0.053 Uiso 1 1 calc R U . . .
H17B_1 H 1.134100 0.302642 1.055632 0.053 Uiso 1 1 calc R U . . .
H17C_1 H 1.199770 0.400814 1.032631 0.053 Uiso 1 1 calc R U . . .
C18_1 C 0.71791(16) -0.03904(12) 0.85866(12) 0.0244(4) Uani 1 1 d . . . . .
H18_1 H 0.666898 0.005224 0.886533 0.029 Uiso 1 1 calc R U . . .
C19_1 C 0.63570(19) -0.09814(13) 0.76510(14) 0.0348(5) Uani 1 1 d . . . . .
H19A_1 H 0.614985 -0.052559 0.732173 0.052 Uiso 1 1 calc R U . . .
H19B_1 H 0.553063 -0.141178 0.768841 0.052 Uiso 1 1 calc R U . . .
H19C_1 H 0.686645 -0.138352 0.734625 0.052 Uiso 1 1 calc R U . . .
C20_1 C 0.73408(19) -0.11090(14) 0.91386(14) 0.0322(4) Uani 1 1 d . . . . .
H20A_1 H 0.646866 -0.144159 0.920130 0.048 Uiso 1 1 calc R U . . .
H20B_1 H 0.791111 -0.074092 0.972430 0.048 Uiso 1 1 calc R U . . .
H20C_1 H 0.774546 -0.160114 0.884075 0.048 Uiso 1 1 calc R U . . .
N1_2 N 0.5548(4) 0.3424(3) 0.6347(2) 0.0187(8) Uani 0.541(3) 1 d D U P A 1
C1_2 C 0.5607(4) 0.2722(3) 0.6720(3) 0.0190(9) Uani 0.541(3) 1 d D U P A 1
C2_2 C 0.4493(4) 0.1802(2) 0.6165(2) 0.0228(8) Uani 0.541(3) 1 d D U P A 1
C3_2 C 0.3314(4) 0.1785(3) 0.6612(3) 0.0263(10) Uani 0.541(3) 1 d D U P A 1
H30A_2 H 0.300900 0.237520 0.660936 0.039 Uiso 0.541(3) 1 calc R U P A 1
H30B_2 H 0.359473 0.177600 0.722260 0.039 Uiso 0.541(3) 1 calc R U P A 1
H30C_2 H 0.258806 0.119493 0.628771 0.039 Uiso 0.541(3) 1 calc R U P A 1
C4_2 C 0.4845(5) 0.0821(3) 0.6093(3) 0.0271(10) Uani 0.541(3) 1 d D U P A 1
H40A_2 H 0.407859 0.027486 0.573653 0.041 Uiso 0.541(3) 1 calc R U P A 1
H40B_2 H 0.508733 0.074591 0.668476 0.041 Uiso 0.541(3) 1 calc R U P A 1
H40C_2 H 0.559569 0.081364 0.581139 0.041 Uiso 0.541(3) 1 calc R U P A 1
C5_2 C 0.4177(4) 0.1986(2) 0.5261(2) 0.0273(7) Uani 0.541(3) 1 d D U P A 1
H50A_2 H 0.468096 0.167031 0.486429 0.033 Uiso 0.541(3) 1 calc R U P A 1
H50B_2 H 0.321803 0.171020 0.498238 0.033 Uiso 0.541(3) 1 calc R U P A 1
C6_2 C 0.3443(5) 0.3582(3) 0.5455(3) 0.0344(10) Uani 0.541(3) 1 d D U P A 1
H60A_2 H 0.283879 0.335934 0.486958 0.052 Uiso 0.541(3) 1 calc R U P A 1
H60B_2 H 0.379702 0.430092 0.563031 0.052 Uiso 0.541(3) 1 calc R U P A 1
H60C_2 H 0.296157 0.339355 0.588495 0.052 Uiso 0.541(3) 1 calc R U P A 1
C7_2 C 0.4581(4) 0.3104(2) 0.5425(2) 0.0249(8) Uani 0.541(3) 1 d D U P A 1
C8_2 C 0.5310(5) 0.3391(3) 0.4750(2) 0.0342(9) Uani 0.541(3) 1 d D U P A 1
H80A_2 H 0.470832 0.313328 0.416283 0.051 Uiso 0.541(3) 1 calc R U P A 1
H80B_2 H 0.607211 0.311392 0.474940 0.051 Uiso 0.541(3) 1 calc R U P A 1
H80C_2 H 0.561929 0.411159 0.490337 0.051 Uiso 0.541(3) 1 calc R U P A 1
C9_2 C 0.6214(6) 0.4480(5) 0.6730(5) 0.0195(9) Uani 0.541(3) 1 d D U P A 1
C10_2 C 0.7410(4) 0.4927(4) 0.6537(3) 0.0211(8) Uani 0.541(3) 1 d D U P A 1
C11_2 C 0.7900(5) 0.5952(4) 0.6868(3) 0.0233(9) Uani 0.541(3) 1 d D U P A 1
H110_2 H 0.869904 0.626789 0.674268 0.028 Uiso 0.541(3) 1 calc R U P A 1
C120_2 C 0.7257(8) 0.6515(5) 0.7369(5) 0.0243(10) Uani 0.541(3) 1 d D U P A 1
H120_2 H 0.760532 0.721170 0.757145 0.029 Uiso 0.541(3) 1 calc R U P A 1
C13_2 C 0.6114(11) 0.6079(7) 0.7582(10) 0.0216(11) Uani 0.541(3) 1 d D U P A 1
H130_2 H 0.568510 0.647601 0.793508 0.026 Uiso 0.541(3) 1 calc R U P A 1
C14_2 C 0.5582(13) 0.5054(8) 0.7280(10) 0.0191(9) Uani 0.541(3) 1 d D U P A 1
C15_2 C 0.8281(4) 0.4375(3) 0.6067(3) 0.0251(7) Uani 0.541(3) 1 d D U P A 1
H150_2 H 0.783784 0.365092 0.587680 0.030 Uiso 0.541(3) 1 calc R U P A 1
C16_2 C 0.8541(5) 0.4707(3) 0.5252(3) 0.0354(9) Uani 0.541(3) 1 d D U P A 1
H160_2 H 0.906119 0.431228 0.495016 0.053 Uiso 0.541(3) 1 calc R U P A 1
H161_2 H 0.903507 0.540542 0.544241 0.053 Uiso 0.541(3) 1 calc R U P A 1
H162_2 H 0.769345 0.461318 0.484729 0.053 Uiso 0.541(3) 1 calc R U P A 1
C17_2 C 0.9635(4) 0.4584(3) 0.6704(3) 0.0314(9) Uani 0.541(3) 1 d D U P A 1
H170_2 H 1.019849 0.423677 0.639917 0.047 Uiso 0.541(3) 1 calc R U P A 1
H171_2 H 0.950509 0.435307 0.721684 0.047 Uiso 0.541(3) 1 calc R U P A 1
H172_2 H 1.006444 0.529476 0.690100 0.047 Uiso 0.541(3) 1 calc R U P A 1
C18_2 C 0.4398(10) 0.4660(8) 0.7633(6) 0.0209(11) Uani 0.541(3) 1 d D U P A 1
H180_2 H 0.395914 0.394781 0.731522 0.025 Uiso 0.541(3) 1 calc R U P A 1
C19_2 C 0.3339(10) 0.5312(6) 0.7638(5) 0.0282(14) Uani 0.541(3) 1 d . U P A 1
H190_2 H 0.300448 0.532600 0.703498 0.042 Uiso 0.541(3) 1 calc R U P A 1
H191_2 H 0.377356 0.598687 0.801617 0.042 Uiso 0.541(3) 1 calc R U P A 1
H192_2 H 0.259743 0.501883 0.786605 0.042 Uiso 0.541(3) 1 calc R U P A 1
C20_2 C 0.4785(17) 0.4837(15) 0.8639(12) 0.025(2) Uani 0.541(3) 1 d . U P A 1
H200_2 H 0.549933 0.453318 0.878129 0.038 Uiso 0.541(3) 1 calc R U P A 1
H201_2 H 0.401268 0.454371 0.883955 0.038 Uiso 0.541(3) 1 calc R U P A 1
H202_2 H 0.508985 0.554816 0.893607 0.038 Uiso 0.541(3) 1 calc R U P A 1
N1A_2 N 0.5168(4) 0.3316(3) 0.6411(3) 0.0184(9) Uani 0.459(3) 1 d D U P A 2
C1A_2 C 0.5279(5) 0.2633(3) 0.6799(3) 0.0163(10) Uani 0.459(3) 1 d D U P A 2
C2A_2 C 0.4077(5) 0.1736(3) 0.6346(3) 0.0179(8) Uani 0.459(3) 1 d D U P A 2
C3A_2 C 0.3044(5) 0.1798(4) 0.6914(3) 0.0227(11) Uani 0.459(3) 1 d D U P A 2
H3AA_2 H 0.279710 0.241688 0.695683 0.034 Uiso 0.459(3) 1 calc R U P A 2
H3AB_2 H 0.342553 0.177688 0.750669 0.034 Uiso 0.459(3) 1 calc R U P A 2
H3AC_2 H 0.225484 0.123969 0.663988 0.034 Uiso 0.459(3) 1 calc R U P A 2
C4A_2 C 0.4379(5) 0.0733(3) 0.6245(4) 0.0232(11) Uani 0.459(3) 1 d D U P A 2
H4AA_2 H 0.355968 0.020353 0.596454 0.035 Uiso 0.459(3) 1 calc R U P A 2
H4AB_2 H 0.474663 0.068193 0.682881 0.035 Uiso 0.459(3) 1 calc R U P A 2
H4AC_2 H 0.502440 0.067488 0.587751 0.035 Uiso 0.459(3) 1 calc R U P A 2
C5A_2 C 0.3597(5) 0.1883(2) 0.5443(2) 0.0235(8) Uani 0.459(3) 1 d D U P A 2
H5AA_2 H 0.399226 0.152138 0.499569 0.028 Uiso 0.459(3) 1 calc R U P A 2
H5AB_2 H 0.261934 0.163580 0.524695 0.028 Uiso 0.459(3) 1 calc R U P A 2
C6A_2 C 0.2969(5) 0.3516(4) 0.5695(4) 0.0306(11) Uani 0.459(3) 1 d D U P A 2
H6AA_2 H 0.228478 0.331203 0.514488 0.046 Uiso 0.459(3) 1 calc R U P A 2
H6AB_2 H 0.336157 0.423097 0.586255 0.046 Uiso 0.459(3) 1 calc R U P A 2
H6AC_2 H 0.256963 0.334544 0.616455 0.046 Uiso 0.459(3) 1 calc R U P A 2
C7A_2 C 0.4042(5) 0.2990(3) 0.5561(3) 0.0234(8) Uani 0.459(3) 1 d D U P A 2
C8A_2 C 0.4588(6) 0.3197(3) 0.4789(3) 0.0320(10) Uani 0.459(3) 1 d D U P A 2
H8AA_2 H 0.386991 0.295869 0.425377 0.048 Uiso 0.459(3) 1 calc R U P A 2
H8AB_2 H 0.527820 0.285776 0.469984 0.048 Uiso 0.459(3) 1 calc R U P A 2
H8AC_2 H 0.496702 0.390907 0.491526 0.048 Uiso 0.459(3) 1 calc R U P A 2
C9A_2 C 0.5953(7) 0.4363(6) 0.6726(6) 0.0186(10) Uani 0.459(3) 1 d D U P A 2
C10A_2 C 0.7059(6) 0.4674(4) 0.6391(4) 0.0217(9) Uani 0.459(3) 1 d D U P A 2
C11A_2 C 0.7693(6) 0.5682(4) 0.6644(4) 0.0229(10) Uani 0.459(3) 1 d D U P A 2
H11A_2 H 0.842552 0.590625 0.640784 0.028 Uiso 0.459(3) 1 calc R U P A 2
C12A_2 C 0.7297(10) 0.6355(6) 0.7220(6) 0.0253(12) Uani 0.459(3) 1 d D U P A 2
H12A_2 H 0.774080 0.703809 0.737815 0.030 Uiso 0.459(3) 1 calc R U P A 2
C13A_2 C 0.6234(13) 0.6026(9) 0.7571(13) 0.0241(13) Uani 0.459(3) 1 d D U P A 2
H13A_2 H 0.598824 0.649559 0.799177 0.029 Uiso 0.459(3) 1 calc R U P A 2
C14A_2 C 0.5507(16) 0.5035(9) 0.7334(12) 0.0196(11) Uani 0.459(3) 1 d D U P A 2
C15A_2 C 0.7717(5) 0.4009(4) 0.5812(3) 0.0283(9) Uani 0.459(3) 1 d D U P A 2
H15A_2 H 0.717764 0.330891 0.566082 0.034 Uiso 0.459(3) 1 calc R U P A 2
C16A_2 C 0.7826(6) 0.4275(4) 0.4949(3) 0.0376(11) Uani 0.459(3) 1 d D U P A 2
H16A_2 H 0.830839 0.386616 0.462302 0.056 Uiso 0.459(3) 1 calc R U P A 2
H16B_2 H 0.830358 0.497275 0.508857 0.056 Uiso 0.459(3) 1 calc R U P A 2
H16C_2 H 0.693460 0.415586 0.458604 0.056 Uiso 0.459(3) 1 calc R U P A 2
C17A_2 C 0.9108(5) 0.4104(4) 0.6323(4) 0.0396(11) Uani 0.459(3) 1 d D U P A 2
H17A_2 H 0.951857 0.366804 0.595799 0.059 Uiso 0.459(3) 1 calc R U P A 2
H17B_2 H 0.905271 0.391737 0.686602 0.059 Uiso 0.459(3) 1 calc R U P A 2
H17C_2 H 0.964631 0.478820 0.647426 0.059 Uiso 0.459(3) 1 calc R U P A 2
C18A_2 C 0.4376(12) 0.4744(9) 0.7775(7) 0.0205(13) Uani 0.459(3) 1 d D U P A 2
H18A_2 H 0.405883 0.400970 0.753405 0.025 Uiso 0.459(3) 1 calc R U P A 2
C19A_2 C 0.3228(13) 0.5098(8) 0.7409(6) 0.0300(17) Uani 0.459(3) 1 d . U P A 2
H19A_2 H 0.310842 0.495813 0.676719 0.045 Uiso 0.459(3) 1 calc R U P A 2
H19B_2 H 0.341157 0.581028 0.767816 0.045 Uiso 0.459(3) 1 calc R U P A 2
H19C_2 H 0.241745 0.475571 0.754266 0.045 Uiso 0.459(3) 1 calc R U P A 2
C20A_2 C 0.496(2) 0.4927(17) 0.8751(14) 0.022(2) Uani 0.459(3) 1 d . U P A 2
H20A_2 H 0.564908 0.458369 0.881833 0.033 Uiso 0.459(3) 1 calc R U P A 2
H20B_2 H 0.425520 0.467858 0.903060 0.033 Uiso 0.459(3) 1 calc R U P A 2
H20C_2 H 0.534186 0.563641 0.903231 0.033 Uiso 0.459(3) 1 calc R U P A 2
S1 S 0.77219(11) 0.12891(8) 0.62490(7) 0.0231(3) Uani 0.4101(16) 1 d D U P B 1
O1 O 0.7221(6) 0.0325(4) 0.6344(4) 0.0322(10) Uani 0.4101(16) 1 d D U P B 1
O2 O 0.7104(5) 0.1490(3) 0.5487(4) 0.0241(10) Uani 0.4101(16) 1 d D U P B 1
C1 C 0.9428(5) 0.1323(3) 0.6179(3) 0.0299(9) Uani 0.4101(16) 1 d D U P B 1
F1 F 0.9387(5) 0.0569(4) 0.5503(3) 0.0483(11) Uani 0.4101(16) 1 d D U P B 1
F2 F 1.0113(3) 0.1197(3) 0.6889(2) 0.0424(8) Uani 0.4101(16) 1 d D U P B 1
F3 F 1.0055(4) 0.2155(3) 0.6052(3) 0.0442(10) Uani 0.4101(16) 1 d D U P B 1
S1A S 0.85068(8) 0.19074(6) 0.62510(5) 0.0255(2) Uani 0.5899(16) 1 d D U P B 2
O1A O 0.9814(4) 0.2427(3) 0.6277(2) 0.0388(8) Uani 0.5899(16) 1 d D U P B 2
O2A O 0.7484(4) 0.1842(3) 0.5524(3) 0.0335(8) Uani 0.5899(16) 1 d D U P B 2
C1A C 0.8609(3) 0.0645(2) 0.6123(2) 0.0310(7) Uani 0.5899(16) 1 d D U P B 2
F1A F 0.7530(4) 0.0072(2) 0.6232(3) 0.0461(8) Uani 0.5899(16) 1 d D U P B 2
F2A F 0.9629(2) 0.06028(19) 0.66796(15) 0.0411(6) Uani 0.5899(16) 1 d D U P B 2
F3A F 0.8731(3) 0.0262(2) 0.5299(2) 0.0539(9) Uani 0.5899(16) 1 d D U P B 2
O1_3 O 0.7615(6) 0.2186(4) 0.2865(4) 0.0589(11) Uani 0.402(3) 1 d D U P C 1
C1_3 C 0.9045(6) 0.2580(6) 0.3169(6) 0.0494(10) Uani 0.402(3) 1 d D U P C 1
H1A_3 H 0.943883 0.261386 0.265600 0.059 Uiso 0.402(3) 1 calc R U P C 1
H1B_3 H 0.925653 0.325848 0.356850 0.059 Uiso 0.402(3) 1 calc R U P C 1
C2_3 C 0.9604(6) 0.1995(5) 0.3616(5) 0.0481(11) Uani 0.402(3) 1 d D U P C 1
H2A_3 H 1.007946 0.238285 0.422854 0.058 Uiso 0.402(3) 1 calc R U P C 1
H2B_3 H 1.023017 0.171788 0.330704 0.058 Uiso 0.402(3) 1 calc R U P C 1
C3_3 C 0.8360(8) 0.1141(7) 0.3606(8) 0.0483(11) Uani 0.402(3) 1 d D U P C 1
H3A_3 H 0.823048 0.053543 0.311860 0.058 Uiso 0.402(3) 1 calc R U P C 1
H3B_3 H 0.844943 0.098063 0.417417 0.058 Uiso 0.402(3) 1 calc R U P C 1
C4_3 C 0.7265(6) 0.1618(5) 0.3460(5) 0.0471(11) Uani 0.402(3) 1 d D U P C 1
H4A_3 H 0.640364 0.111451 0.319187 0.056 Uiso 0.402(3) 1 calc R U P C 1
H4B_3 H 0.720671 0.205199 0.402449 0.056 Uiso 0.402(3) 1 calc R U P C 1
O1A_3 O 0.9721(5) 0.2294(4) 0.3128(3) 0.0562(10) Uani 0.353(2) 1 d D U P D 2
C1A_3 C 0.9109(7) 0.1778(6) 0.3688(5) 0.0515(11) Uani 0.353(2) 1 d D U P D 2
H1AA_3 H 0.937604 0.116038 0.365477 0.062 Uiso 0.353(2) 1 calc R U P D 2
H1AB_3 H 0.938910 0.219579 0.430973 0.062 Uiso 0.353(2) 1 calc R U P D 2
C2A_3 C 0.7716(8) 0.1563(6) 0.3381(6) 0.0495(11) Uani 0.353(2) 1 d D U P D 2
H2AA_3 H 0.726500 0.157946 0.387451 0.059 Uiso 0.353(2) 1 calc R U P D 2
H2AB_3 H 0.735581 0.090706 0.293740 0.059 Uiso 0.353(2) 1 calc R U P D 2
C3A_3 C 0.7540(8) 0.2430(7) 0.2943(8) 0.0557(13) Uani 0.353(2) 1 d D U P D 2
H3A1_3 H 0.705818 0.216054 0.231491 0.067 Uiso 0.353(2) 1 calc R U P D 2
H3A2_3 H 0.706949 0.286226 0.326809 0.067 Uiso 0.353(2) 1 calc R U P D 2
C4A_3 C 0.8949(7) 0.2965(5) 0.3039(5) 0.0483(12) Uani 0.353(2) 1 d D U P D 2
H4A1_3 H 0.904775 0.319046 0.251235 0.058 Uiso 0.353(2) 1 calc R U P D 2
H4A2_3 H 0.924113 0.354876 0.356648 0.058 Uiso 0.353(2) 1 calc R U P D 2
O1B_3 O 0.9738(6) 0.2858(4) 0.3843(4) 0.0529(12) Uani 0.245(2) 1 d D U P E 3
C1B_3 C 0.9797(10) 0.1883(7) 0.3911(7) 0.0548(14) Uani 0.245(2) 1 d D U P E 3
H1BA_3 H 1.036962 0.162943 0.353538 0.066 Uiso 0.245(2) 1 calc R U P E 3
H1BB_3 H 1.019180 0.193170 0.452966 0.066 Uiso 0.245(2) 1 calc R U P E 3
C2B_3 C 0.8519(12) 0.1227(10) 0.3641(13) 0.0481(13) Uani 0.245(2) 1 d D U P E 3
H2BA_3 H 0.816010 0.114128 0.415625 0.058 Uiso 0.245(2) 1 calc R U P E 3
H2BB_3 H 0.852595 0.057463 0.327173 0.058 Uiso 0.245(2) 1 calc R U P E 3
C3B_3 C 0.7672(9) 0.1748(8) 0.3082(8) 0.0531(12) Uani 0.245(2) 1 d D U P E 3
H3B1_3 H 0.720197 0.130035 0.248768 0.064 Uiso 0.245(2) 1 calc R U P E 3
H3B2_3 H 0.702265 0.199059 0.339137 0.064 Uiso 0.245(2) 1 calc R U P E 3
C4B_3 C 0.8756(11) 0.2587(9) 0.3036(8) 0.0536(12) Uani 0.245(2) 1 d D U P E 3
H4B1_3 H 0.913933 0.237437 0.252360 0.064 Uiso 0.245(2) 1 calc R U P E 3
H4B2_3 H 0.840403 0.315144 0.297722 0.064 Uiso 0.245(2) 1 calc R U P E 3

loop_
_atom_site_aniso_label
_atom_site_aniso_U_11
_atom_site_aniso_U_22
_atom_site_aniso_U_33
_atom_site_aniso_U_23
_atom_site_aniso_U_13
_atom_site_aniso_U_12
Al1 0.0219(2) 0.0142(2) 0.0176(2) 0.00355(18) 0.00271(19) 0.00807(18)
C3 0.0168(7) 0.0141(7) 0.0242(8) 0.0050(6) 0.0051(6) 0.0049(6)
O3 0.0379(7) 0.0247(6) 0.0262(6) 0.0063(5) 0.0142(6) 0.0164(5)
C1_1 0.0110(7) 0.0168(7) 0.0257(8) 0.0067(6) 0.0006(6) 0.0050(6)
N1_1 0.0123(6) 0.0196(6) 0.0173(6) 0.0051(5) 0.0028(5) 0.0079(5)
C2_1 0.0156(8) 0.0242(8) 0.0430(10) 0.0168(8) 0.0105(7) 0.0089(7)
C3_1 0.0187(8) 0.0294(9) 0.0485(11) 0.0176(8) 0.0136(8) 0.0134(7)
C4_1 0.0154(8) 0.0285(10) 0.0778(16) 0.0270(10) 0.0137(9) 0.0079(7)
C5_1 0.0283(9) 0.0361(10) 0.0409(11) 0.0236(8) 0.0220(8) 0.0196(8)
C6_1 0.0315(9) 0.0363(10) 0.0205(8) 0.0031(7) 0.0073(7) 0.0200(8)
C7_1 0.0241(8) 0.0321(9) 0.0208(8) 0.0113(7) 0.0098(7) 0.0172(7)
C8_1 0.0411(11) 0.0493(12) 0.0213(9) 0.0153(8) 0.0116(8) 0.0310(9)
C9_1 0.0144(7) 0.0181(7) 0.0152(7) 0.0045(6) 0.0024(6) 0.0071(6)
C10_1 0.0147(7) 0.0179(7) 0.0162(7) 0.0032(6) 0.0020(6) 0.0055(6)
C11_1 0.0144(7) 0.0235(8) 0.0227(8) 0.0054(6) 0.0035(6) 0.0074(6)
C12_1 0.0215(8) 0.0236(8) 0.0237(8) 0.0037(7) 0.0041(7) 0.0140(7)
C13_1 0.0239(8) 0.0160(7) 0.0250(8) 0.0025(6) 0.0006(7) 0.0075(6)
C14_1 0.0161(7) 0.0184(7) 0.0214(8) 0.0062(6) 0.0003(6) 0.0046(6)
C15_1 0.0127(7) 0.0180(7) 0.0302(9) 0.0025(7) 0.0030(6) 0.0043(6)
C16_1 0.0258(9) 0.0264(9) 0.0552(13) 0.0163(9) 0.0186(9) 0.0066(7)
C17_1 0.0231(9) 0.0246(9) 0.0436(11) -0.0078(8) -0.0084(8) 0.0088(7)
C18_1 0.0175(8) 0.0189(8) 0.0363(10) 0.0119(7) 0.0009(7) 0.0034(6)
C19_1 0.0269(9) 0.0210(9) 0.0476(12) 0.0118(8) -0.0093(8) -0.0003(7)
C20_1 0.0278(9) 0.0263(9) 0.0460(11) 0.0195(8) 0.0061(8) 0.0061(7)
N1_2 0.0197(15) 0.0186(12) 0.0185(12) 0.0069(9) 0.0007(11) 0.0080(11)
C1_2 0.0190(17) 0.0166(14) 0.0201(14) 0.0025(11) 0.0034(13) 0.0062(12)
C2_2 0.0225(16) 0.0188(13) 0.0227(15) 0.0048(11) -0.0025(13) 0.0038(13)
C3_2 0.021(2) 0.0236(17) 0.031(2) 0.0110(18) -0.0012(18) 0.0027(15)
C4_2 0.030(2) 0.0170(17) 0.027(2) 0.0021(14) -0.0042(17) 0.0032(16)
C5_2 0.0281(16) 0.0227(14) 0.0229(14) 0.0044(11) -0.0069(13) 0.0025(13)
C6_2 0.035(2) 0.0333(19) 0.033(2) 0.0110(16) -0.0060(17) 0.0133(18)
C7_2 0.0275(16) 0.0219(13) 0.0219(15) 0.0069(11) -0.0031(13) 0.0057(13)
C8_2 0.045(2) 0.034(2) 0.0215(17) 0.0108(15) -0.0004(18) 0.0102(19)
C9_2 0.0222(19) 0.0159(16) 0.0234(13) 0.0080(12) 0.0038(15) 0.0098(14)
C10_2 0.0238(17) 0.0211(18) 0.0255(15) 0.0127(13) 0.0092(13) 0.0112(13)
C11_2 0.0273(17) 0.018(2) 0.028(2) 0.0105(15) 0.0105(15) 0.0072(14)
C120_2 0.0301(15) 0.0176(19) 0.028(2) 0.0067(15) 0.0104(15) 0.0098(14)
C13_2 0.0223(19) 0.0175(16) 0.0278(16) 0.0081(14) 0.0072(16) 0.0085(14)
C14_2 0.0174(16) 0.0205(14) 0.0218(17) 0.0085(13) 0.0051(13) 0.0068(13)
C15_2 0.0258(17) 0.0255(17) 0.0309(16) 0.0121(13) 0.0108(14) 0.0137(14)
C16_2 0.042(2) 0.042(2) 0.036(2) 0.0164(17) 0.0212(18) 0.0235(18)
C17_2 0.0226(19) 0.033(2) 0.047(2) 0.0187(18) 0.0118(17) 0.0145(16)
C18_2 0.0198(16) 0.020(2) 0.025(2) 0.0066(17) 0.0042(17) 0.0096(14)
C19_2 0.020(2) 0.028(3) 0.037(4) 0.007(2) 0.004(3) 0.011(2)
C20_2 0.020(4) 0.022(4) 0.034(5) 0.010(3) 0.008(3) 0.004(3)
N1A_2 0.0214(17) 0.0147(13) 0.0192(13) 0.0032(10) 0.0057(13) 0.0058(12)
C1A_2 0.0189(19) 0.0149(15) 0.0176(15) 0.0052(12) 0.0068(14) 0.0075(14)
C2A_2 0.0198(18) 0.0146(13) 0.0175(15) 0.0035(12) 0.0040(14) 0.0030(14)
C3A_2 0.020(2) 0.0236(19) 0.024(3) 0.0080(19) 0.0064(19) 0.0040(16)
C4A_2 0.029(3) 0.0154(19) 0.026(2) 0.0057(15) 0.0077(19) 0.0058(18)
C5A_2 0.0273(17) 0.0178(14) 0.0208(15) 0.0038(12) 0.0012(14) 0.0022(14)
C6A_2 0.031(3) 0.025(2) 0.030(3) 0.0073(18) -0.009(2) 0.010(2)
C7A_2 0.0275(18) 0.0208(14) 0.0185(15) 0.0062(12) -0.0007(14) 0.0036(14)
C8A_2 0.045(3) 0.027(2) 0.023(2) 0.0115(16) 0.007(2) 0.004(2)
C9A_2 0.0200(19) 0.0192(17) 0.0209(14) 0.0105(13) 0.0056(16) 0.0081(15)
C10A_2 0.0261(18) 0.0189(18) 0.0262(17) 0.0123(14) 0.0087(15) 0.0102(14)
C11A_2 0.0264(18) 0.021(2) 0.025(2) 0.0092(16) 0.0105(16) 0.0092(16)
C12A_2 0.0293(17) 0.020(2) 0.028(2) 0.0097(17) 0.0096(17) 0.0044(18)
C13A_2 0.026(2) 0.0199(18) 0.0270(17) 0.0033(17) 0.0076(18) 0.0103(17)
C14A_2 0.0194(18) 0.0176(15) 0.0234(19) 0.0059(15) 0.0028(15) 0.0097(14)
C15A_2 0.033(2) 0.0246(19) 0.037(2) 0.0145(15) 0.0178(16) 0.0134(15)
C16A_2 0.054(3) 0.031(2) 0.040(3) 0.016(2) 0.029(2) 0.019(2)
C17A_2 0.037(3) 0.041(3) 0.058(3) 0.028(2) 0.025(2) 0.021(2)
C18A_2 0.0172(17) 0.017(2) 0.028(3) 0.0040(19) 0.0103(18) 0.0039(16)
C19A_2 0.028(3) 0.030(4) 0.036(4) 0.007(3) 0.011(3) 0.015(3)
C20A_2 0.018(4) 0.021(4) 0.024(4) 0.005(3) 0.005(3) 0.003(3)
S1 0.0268(6) 0.0237(6) 0.0210(5) 0.0032(4) 0.0079(4) 0.0128(5)
O1 0.036(3) 0.021(2) 0.038(2) 0.006(2) 0.0078(18) 0.0093(17)
O2 0.023(2) 0.026(2) 0.0214(17) 0.0084(19) 0.0024(16) 0.0028(16)
C1 0.035(2) 0.033(2) 0.0279(19) 0.0073(16) 0.0131(16) 0.0192(17)
F1 0.065(3) 0.065(3) 0.027(2) 0.0035(18) 0.018(2) 0.045(2)
F2 0.0386(19) 0.072(2) 0.0323(17) 0.0199(18) 0.0135(14) 0.0367(18)
F3 0.0354(19) 0.051(3) 0.065(3) 0.029(2) 0.0302(18) 0.0207(17)
S1A 0.0344(5) 0.0265(4) 0.0187(4) 0.0036(3) 0.0074(3) 0.0172(4)
O1A 0.0438(19) 0.0421(19) 0.0418(18) 0.0124(14) 0.0293(13) 0.0200(14)
O2A 0.041(2) 0.041(2) 0.0233(13) 0.0107(17) 0.0062(15) 0.0216(16)
C1A 0.0339(16) 0.0300(15) 0.0257(14) -0.0005(12) 0.0001(12) 0.0164(13)
F1A 0.0470(19) 0.0261(16) 0.0577(18) 0.0005(13) 0.0018(13) 0.0155(11)
F2A 0.0444(14) 0.0373(12) 0.0376(12) 0.0031(10) -0.0069(10) 0.0239(11)
F3A 0.075(2) 0.0548(19) 0.0259(13) -0.0133(12) -0.0032(15) 0.0444(17)
O1_3 0.0591(17) 0.059(2) 0.0511(17) 0.0155(17) 0.0180(15) -0.0028(17)
C1_3 0.0452(18) 0.0519(18) 0.0448(16) 0.0182(15) 0.0121(15) -0.0057(16)
C2_3 0.0466(18) 0.0506(18) 0.0415(18) 0.0155(16) 0.0115(17) -0.0017(16)
C3_3 0.048(2) 0.0508(19) 0.0389(17) 0.0093(17) 0.0156(18) -0.0012(17)
C4_3 0.048(2) 0.0465(18) 0.0434(18) 0.0168(16) 0.0108(18) 0.0014(18)
O1A_3 0.0593(19) 0.0535(18) 0.0461(17) 0.0149(15) 0.0175(17) -0.0086(16)
C1A_3 0.0517(19) 0.0524(18) 0.0442(17) 0.0153(15) 0.0128(16) -0.0013(16)
C2A_3 0.0526(19) 0.0472(18) 0.0439(17) 0.0164(16) 0.0131(17) -0.0012(17)
C3A_3 0.057(2) 0.055(2) 0.0478(19) 0.0151(19) 0.0171(18) -0.0026(19)
C4A_3 0.045(2) 0.047(2) 0.0431(19) 0.0116(19) 0.0166(18) -0.010(2)
O1B_3 0.050(2) 0.052(2) 0.0466(19) 0.0113(17) 0.0152(17) -0.0057(18)
C1B_3 0.052(2) 0.056(2) 0.046(2) 0.014(2) 0.015(2) -0.007(2)
C2B_3 0.049(2) 0.049(2) 0.041(2) 0.0118(19) 0.016(2) -0.0028(19)
C3B_3 0.053(2) 0.053(2) 0.0466(19) 0.0147(18) 0.0141(18) -0.0002(19)
C4B_3 0.0526(19) 0.0532(19) 0.0460(18) 0.0157(18) 0.0126(17) -0.0064(18)

loop_
_atom_type_symbol
_atom_type_description
_atom_type_scat_dispersion_real
_atom_type_scat_dispersion_imag
_atom_type_scat_source
C C 0.0033 0.0016 'International Tables Vol C Tables 4.2.6.8 and 6.1.1.4'
H H 0.0000 0.0000 'International Tables Vol C Tables 4.2.6.8 and 6.1.1.4'
N N 0.0061 0.0033 'International Tables Vol C Tables 4.2.6.8 and 6.1.1.4'
O O 0.0106 0.0060 'International Tables Vol C Tables 4.2.6.8 and 6.1.1.4'
F F 0.0171 0.0103 'International Tables Vol C Tables 4.2.6.8 and 6.1.1.4'
Al Al 0.0645 0.0514 'International Tables Vol C Tables 4.2.6.8 and 6.1.1.4'
S S 0.1246 0.1234 'International Tables Vol C Tables 4.2.6.8 and 6.1.1.4'

loop_
_exptl_crystal_face_index_h
_exptl_crystal_face_index_k
_exptl_crystal_face_index_l
_exptl_crystal_face_perp_dist
1.00 1.00 1.00 0.0740
-1.00 -1.00 -1.00 0.0610
-1.00 -1.00 0.00 0.0870
-1.00 -1.00 1.00 0.1140
1.00 1.00 -1.00 0.0550
-1.00 0.00 0.00 0.0910
1.00 -1.00 1.00 0.1020
-1.00 1.00 -1.00 0.1100
0.00 -1.00 1.00 0.1030
0.00 1.00 -1.00 0.0750
1.00 -1.00 0.00 0.0830
-1.00 1.00 0.00 0.1090
1.00 -1.00 -1.00 0.0770
-1.00 1.00 1.00 0.1050
0.00 -1.00 0.00 0.0580
0.00 -1.00 -1.00 0.0220
0.00 1.00 1.00 0.0550

loop_
_geom_angle_atom_site_label_1
_geom_angle_atom_site_label_2
_geom_angle_atom_site_label_3
_geom_angle
O3 Al1 C3 107.88(7)
O3 Al1 C1_1 100.85(6)
C3 Al1 C1_1 117.29(7)
O3 Al1 C1_2 92.68(15)
C3 Al1 C1_2 108.71(12)
C1_1 Al1 C1_2 124.43(12)
O3 Al1 C1A_2 100.29(16)
C3 Al1 C1A_2 112.23(13)
C1_1 Al1 C1A_2 115.69(13)
Al1 C3 H3A 109.5
Al1 C3 H3B 109.5
H3A C3 H3B 109.5
Al1 C3 H3C 109.5
H3A C3 H3C 109.5
H3B C3 H3C 109.5
S1A O3 Al1 153.69(9)
S1 O3 Al1 134.50(9)
N1_1 C1_1 C2_1 105.57(13)
N1_1 C1_1 Al1 105.93(9)
C2_1 C1_1 Al1 122.01(11)
N1_1 C1_1 H1_1 107.5
C2_1 C1_1 H1_1 107.5
Al1 C1_1 H1_1 107.5
C9_1 N1_1 C7_1 119.04(12)
C9_1 N1_1 C1_1 119.49(12)
C7_1 N1_1 C1_1 111.12(12)
C3_1 C2_1 C5_1 110.21(16)
C3_1 C2_1 C4_1 107.98(14)
C5_1 C2_1 C4_1 109.76(15)
C3_1 C2_1 C1_1 112.57(14)
C5_1 C2_1 C1_1 104.53(13)
C4_1 C2_1 C1_1 111.76(16)
C2_1 C3_1 H3A_1 109.5
C2_1 C3_1 H3B_1 109.5
H3A_1 C3_1 H3B_1 109.5
C2_1 C3_1 H3C_1 109.5
H3A_1 C3_1 H3C_1 109.5
H3B_1 C3_1 H3C_1 109.5
C2_1 C4_1 H4A_1 109.5
C2_1 C4_1 H4B_1 109.5
H4A_1 C4_1 H4B_1 109.5
C2_1 C4_1 H4C_1 109.5
H4A_1 C4_1 H4C_1 109.5
H4B_1 C4_1 H4C_1 109.5
C7_1 C5_1 C2_1 107.67(13)
C7_1 C5_1 H5A_1 110.2
C2_1 C5_1 H5A_1 110.2
C7_1 C5_1 H5B_1 110.2
C2_1 C5_1 H5B_1 110.2
H5A_1 C5_1 H5B_1 108.5
C7_1 C6_1 H6A_1 109.5
C7_1 C6_1 H6B_1 109.5
H6A_1 C6_1 H6B_1 109.5
C7_1 C6_1 H6C_1 109.5
H6A_1 C6_1 H6C_1 109.5
H6B_1 C6_1 H6C_1 109.5
N1_1 C7_1 C8_1 112.54(13)
N1_1 C7_1 C5_1 103.23(13)
C8_1 C7_1 C5_1 110.29(15)
N1_1 C7_1 C6_1 111.29(13)
C8_1 C7_1 C6_1 108.15(15)
C5_1 C7_1 C6_1 111.33(14)
C7_1 C8_1 H8A_1 109.5
C7_1 C8_1 H8B_1 109.5
H8A_1 C8_1 H8B_1 109.5
C7_1 C8_1 H8C_1 109.5
H8A_1 C8_1 H8C_1 109.5
H8B_1 C8_1 H8C_1 109.5
C10_1 C9_1 C14_1 118.63(14)
C10_1 C9_1 N1_1 117.65(13)
C14_1 C9_1 N1_1 123.69(13)
C11_1 C10_1 C9_1 119.61(14)
C11_1 C10_1 C15_1 117.95(14)
C9_1 C10_1 C15_1 122.42(13)
C12_1 C11_1 C10_1 121.41(15)
C12_1 C11_1 H11_1 119.3
C10_1 C11_1 H11_1 119.3
C13_1 C12_1 C11_1 119.21(15)
C13_1 C12_1 H12_1 120.4
C11_1 C12_1 H12_1 120.4
C12_1 C13_1 C14_1 121.87(15)
C12_1 C13_1 H13_1 119.1
C14_1 C13_1 H13_1 119.1
C13_1 C14_1 C9_1 119.23(14)
C13_1 C14_1 C18_1 116.92(14)
C9_1 C14_1 C18_1 123.73(14)
C10_1 C15_1 C16_1 112.23(14)
C10_1 C15_1 C17_1 110.79(14)
C16_1 C15_1 C17_1 109.83(15)
C10_1 C15_1 H15_1 107.9
C16_1 C15_1 H15_1 107.9
C17_1 C15_1 H15_1 107.9
C15_1 C16_1 H16A_1 109.5
C15_1 C16_1 H16B_1 109.5
H16A_1 C16_1 H16B_1 109.5
C15_1 C16_1 H16C_1 109.5
H16A_1 C16_1 H16C_1 109.5
H16B_1 C16_1 H16C_1 109.5
C15_1 C17_1 H17A_1 109.5
C15_1 C17_1 H17B_1 109.5
H17A_1 C17_1 H17B_1 109.5
C15_1 C17_1 H17C_1 109.5
H17A_1 C17_1 H17C_1 109.5
H17B_1 C17_1 H17C_1 109.5
C14_1 C18_1 C19_1 112.37(15)
C14_1 C18_1 C20_1 111.60(14)
C19_1 C18_1 C20_1 109.10(14)
C14_1 C18_1 H18_1 107.9
C19_1 C18_1 H18_1 107.9
C20_1 C18_1 H18_1 107.9
C18_1 C19_1 H19A_1 109.5
C18_1 C19_1 H19B_1 109.5
H19A_1 C19_1 H19B_1 109.5
C18_1 C19_1 H19C_1 109.5
H19A_1 C19_1 H19C_1 109.5
H19B_1 C19_1 H19C_1 109.5
C18_1 C20_1 H20A_1 109.5
C18_1 C20_1 H20B_1 109.5
H20A_1 C20_1 H20B_1 109.5
C18_1 C20_1 H20C_1 109.5
H20A_1 C20_1 H20C_1 109.5
H20B_1 C20_1 H20C_1 109.5
C1_2 N1_2 C9_2 127.3(4)
C1_2 N1_2 C7_2 115.7(3)
C9_2 N1_2 C7_2 116.9(4)
N1_2 C1_2 C2_2 107.7(3)
N1_2 C1_2 Al1 130.3(3)
C2_2 C1_2 Al1 121.8(2)
C4_2 C2_2 C5_2 111.8(3)
C4_2 C2_2 C1_2 114.9(3)
C5_2 C2_2 C1_2 103.6(3)
C4_2 C2_2 C3_2 107.9(3)
C5_2 C2_2 C3_2 111.6(3)
C1_2 C2_2 C3_2 106.8(3)
C2_2 C3_2 H30A_2 109.5
C2_2 C3_2 H30B_2 109.5
H30A_2 C3_2 H30B_2 109.5
C2_2 C3_2 H30C_2 109.5
H30A_2 C3_2 H30C_2 109.5
H30B_2 C3_2 H30C_2 109.5
C2_2 C4_2 H40A_2 109.5
C2_2 C4_2 H40B_2 109.5
H40A_2 C4_2 H40B_2 109.5
C2_2 C4_2 H40C_2 109.5
H40A_2 C4_2 H40C_2 109.5
H40B_2 C4_2 H40C_2 109.5
C7_2 C5_2 C2_2 106.7(2)
C7_2 C5_2 H50A_2 110.4
C2_2 C5_2 H50A_2 110.4
C7_2 C5_2 H50B_2 110.4
C2_2 C5_2 H50B_2 110.4
H50A_2 C5_2 H50B_2 108.6
C7_2 C6_2 H60A_2 109.5
C7_2 C6_2 H60B_2 109.5
H60A_2 C6_2 H60B_2 109.5
C7_2 C6_2 H60C_2 109.5
H60A_2 C6_2 H60C_2 109.5
H60B_2 C6_2 H60C_2 109.5
C8_2 C7_2 C6_2 109.0(3)
C8_2 C7_2 C5_2 111.5(3)
C6_2 C7_2 C5_2 114.7(3)
C8_2 C7_2 N1_2 110.3(3)
C6_2 C7_2 N1_2 111.0(3)
C5_2 C7_2 N1_2 100.0(2)
C7_2 C8_2 H80A_2 109.5
C7_2 C8_2 H80B_2 109.5
H80A_2 C8_2 H80B_2 109.5
C7_2 C8_2 H80C_2 109.5
H80A_2 C8_2 H80C_2 109.5
H80B_2 C8_2 H80C_2 109.5
C10_2 C9_2 C14_2 120.6(5)
C10_2 C9_2 N1_2 122.1(5)
C14_2 C9_2 N1_2 117.3(5)
C11_2 C10_2 C9_2 117.7(4)
C11_2 C10_2 C15_2 116.8(4)
C9_2 C10_2 C15_2 125.2(4)
C120_2 C11_2 C10_2 121.8(5)
C120_2 C11_2 H110_2 119.1
C10_2 C11_2 H110_2 119.1
C11_2 C120_2 C13_2 120.7(6)
C11_2 C120_2 H120_2 119.7
C13_2 C120_2 H120_2 119.7
C120_2 C13_2 C14_2 120.3(8)
C120_2 C13_2 H130_2 119.9
C14_2 C13_2 H130_2 119.9
C13_2 C14_2 C9_2 118.8(7)
C13_2 C14_2 C18_2 114.9(8)
C9_2 C14_2 C18_2 126.1(8)
C10_2 C15_2 C17_2 109.5(3)
C10_2 C15_2 C16_2 111.8(3)
C17_2 C15_2 C16_2 107.6(3)
C10_2 C15_2 H150_2 109.3
C17_2 C15_2 H150_2 109.3
C16_2 C15_2 H150_2 109.3
C15_2 C16_2 H160_2 109.5
C15_2 C16_2 H161_2 109.5
H160_2 C16_2 H161_2 109.5
C15_2 C16_2 H162_2 109.5
H160_2 C16_2 H162_2 109.5
H161_2 C16_2 H162_2 109.5
C15_2 C17_2 H170_2 109.5
C15_2 C17_2 H171_2 109.5
H170_2 C17_2 H171_2 109.5
C15_2 C17_2 H172_2 109.5
H170_2 C17_2 H172_2 109.5
H171_2 C17_2 H172_2 109.5
C14_2 C18_2 C20_2 111.6(11)
C14_2 C18_2 C19_2 113.4(10)
C20_2 C18_2 C19_2 96.8(10)
C14_2 C18_2 H180_2 111.4
C20_2 C18_2 H180_2 111.4
C19_2 C18_2 H180_2 111.4
C18_2 C19_2 H190_2 109.5
C18_2 C19_2 H191_2 109.5
H190_2 C19_2 H191_2 109.5
C18_2 C19_2 H192_2 109.5
H190_2 C19_2 H192_2 109.5
H191_2 C19_2 H192_2 109.5
C18_2 C20_2 H200_2 109.5
C18_2 C20_2 H201_2 109.5
H200_2 C20_2 H201_2 109.5
C18_2 C20_2 H202_2 109.5
H200_2 C20_2 H202_2 109.5
H201_2 C20_2 H202_2 109.5
C1A_2 N1A_2 C9A_2 126.7(5)
C1A_2 N1A_2 C7A_2 115.5(3)
C9A_2 N1A_2 C7A_2 117.8(5)
N1A_2 C1A_2 C2A_2 107.8(3)
N1A_2 C1A_2 Al1 125.9(3)
C2A_2 C1A_2 Al1 126.0(3)
C5A_2 C2A_2 C4A_2 111.3(3)
C5A_2 C2A_2 C1A_2 103.5(3)
C4A_2 C2A_2 C1A_2 114.7(4)
C5A_2 C2A_2 C3A_2 112.0(3)
C4A_2 C2A_2 C3A_2 108.2(4)
C1A_2 C2A_2 C3A_2 107.1(3)
C2A_2 C3A_2 H3AA_2 109.5
C2A_2 C3A_2 H3AB_2 109.5
H3AA_2 C3A_2 H3AB_2 109.5
C2A_2 C3A_2 H3AC_2 109.5
H3AA_2 C3A_2 H3AC_2 109.5
H3AB_2 C3A_2 H3AC_2 109.5
C2A_2 C4A_2 H4AA_2 109.5
C2A_2 C4A_2 H4AB_2 109.5
H4AA_2 C4A_2 H4AB_2 109.5
C2A_2 C4A_2 H4AC_2 109.5
H4AA_2 C4A_2 H4AC_2 109.5
H4AB_2 C4A_2 H4AC_2 109.5
C7A_2 C5A_2 C2A_2 106.7(2)
C7A_2 C5A_2 H5AA_2 110.4
C2A_2 C5A_2 H5AA_2 110.4
C7A_2 C5A_2 H5AB_2 110.4
C2A_2 C5A_2 H5AB_2 110.4
H5AA_2 C5A_2 H5AB_2 108.6
C7A_2 C6A_2 H6AA_2 109.5
C7A_2 C6A_2 H6AB_2 109.5
H6AA_2 C6A_2 H6AB_2 109.5
C7A_2 C6A_2 H6AC_2 109.5
H6AA_2 C6A_2 H6AC_2 109.5
H6AB_2 C6A_2 H6AC_2 109.5
C8A_2 C7A_2 C6A_2 109.3(3)
C8A_2 C7A_2 C5A_2 111.2(3)
C6A_2 C7A_2 C5A_2 114.2(4)
C8A_2 C7A_2 N1A_2 110.7(4)
C6A_2 C7A_2 N1A_2 111.1(3)
C5A_2 C7A_2 N1A_2 100.1(2)
C7A_2 C8A_2 H8AA_2 109.5
C7A_2 C8A_2 H8AB_2 109.5
H8AA_2 C8A_2 H8AB_2 109.5
C7A_2 C8A_2 H8AC_2 109.5
H8AA_2 C8A_2 H8AC_2 109.5
H8AB_2 C8A_2 H8AC_2 109.5
C10A_2 C9A_2 C14A_2 122.0(7)
C10A_2 C9A_2 N1A_2 120.0(6)
C14A_2 C9A_2 N1A_2 118.0(6)
C11A_2 C10A_2 C9A_2 117.9(5)
C11A_2 C10A_2 C15A_2 115.4(5)
C9A_2 C10A_2 C15A_2 126.6(5)
C12A_2 C11A_2 C10A_2 122.2(6)
C12A_2 C11A_2 H11A_2 118.9
C10A_2 C11A_2 H11A_2 118.9
C11A_2 C12A_2 C13A_2 118.8(7)
C11A_2 C12A_2 H12A_2 120.6
C13A_2 C12A_2 H12A_2 120.6
C12A_2 C13A_2 C14A_2 123.2(10)
C12A_2 C13A_2 H13A_2 118.4
C14A_2 C13A_2 H13A_2 118.4
C13A_2 C14A_2 C9A_2 115.8(9)
C13A_2 C14A_2 C18A_2 119.2(9)
C9A_2 C14A_2 C18A_2 124.9(9)
C17A_2 C15A_2 C10A_2 109.6(4)
C17A_2 C15A_2 C16A_2 108.5(4)
C10A_2 C15A_2 C16A_2 112.4(4)
C17A_2 C15A_2 H15A_2 108.8
C10A_2 C15A_2 H15A_2 108.8
C16A_2 C15A_2 H15A_2 108.8
C15A_2 C16A_2 H16A_2 109.5
C15A_2 C16A_2 H16B_2 109.5
H16A_2 C16A_2 H16B_2 109.5
C15A_2 C16A_2 H16C_2 109.5
H16A_2 C16A_2 H16C_2 109.5
H16B_2 C16A_2 H16C_2 109.5
C15A_2 C17A_2 H17A_2 109.5
C15A_2 C17A_2 H17B_2 109.5
H17A_2 C17A_2 H17B_2 109.5
C15A_2 C17A_2 H17C_2 109.5
H17A_2 C17A_2 H17C_2 109.5
H17B_2 C17A_2 H17C_2 109.5
C19A_2 C18A_2 C20A_2 125.0(12)
C19A_2 C18A_2 C14A_2 108.5(12)
C20A_2 C18A_2 C14A_2 108.5(13)
C19A_2 C18A_2 H18A_2 104.3
C20A_2 C18A_2 H18A_2 104.3
C14A_2 C18A_2 H18A_2 104.3
C18A_2 C19A_2 H19A_2 109.5
C18A_2 C19A_2 H19B_2 109.5
H19A_2 C19A_2 H19B_2 109.5
C18A_2 C19A_2 H19C_2 109.5
H19A_2 C19A_2 H19C_2 109.5
H19B_2 C19A_2 H19C_2 109.5
C18A_2 C20A_2 H20A_2 109.5
C18A_2 C20A_2 H20B_2 109.5
H20A_2 C20A_2 H20B_2 109.5
C18A_2 C20A_2 H20C_2 109.5
H20A_2 C20A_2 H20C_2 109.5
H20B_2 C20A_2 H20C_2 109.5
O2 S1 O1 117.2(3)
O2 S1 O3 113.7(2)
O1 S1 O3 115.0(2)
O2 S1 C1 107.3(3)
O1 S1 C1 102.9(3)
O3 S1 C1 97.69(16)
F2 C1 F3 109.4(4)
F2 C1 F1 106.5(4)
F3 C1 F1 109.1(4)
F2 C1 S1 111.8(3)
F3 C1 S1 112.2(3)
F1 C1 S1 107.6(4)
O1A S1A O2A 117.4(2)
O1A S1A O3 117.11(16)
O2A S1A O3 109.39(18)
O1A S1A C1A 103.43(19)
O2A S1A C1A 105.13(18)
O3 S1A C1A 102.21(12)
F2A C1A F1A 107.8(3)
F2A C1A F3A 108.3(3)
F1A C1A F3A 107.5(3)
F2A C1A S1A 112.1(2)
F1A C1A S1A 112.3(2)
F3A C1A S1A 108.6(3)
C4_3 O1_3 C1_3 103.6(5)
C2_3 C1_3 O1_3 111.5(5)
C2_3 C1_3 H1A_3 109.3
O1_3 C1_3 H1A_3 109.3
C2_3 C1_3 H1B_3 109.3
O1_3 C1_3 H1B_3 109.3
H1A_3 C1_3 H1B_3 108.0
C1_3 C2_3 C3_3 104.1(5)
C1_3 C2_3 H2A_3 110.9
C3_3 C2_3 H2A_3 110.9
C1_3 C2_3 H2B_3 110.9
C3_3 C2_3 H2B_3 110.9
H2A_3 C2_3 H2B_3 109.0
C4_3 C3_3 C2_3 100.7(6)
C4_3 C3_3 H3A_3 111.6
C2_3 C3_3 H3A_3 111.6
C4_3 C3_3 H3B_3 111.6
C2_3 C3_3 H3B_3 111.6
H3A_3 C3_3 H3B_3 109.4
O1_3 C4_3 C3_3 104.8(5)
O1_3 C4_3 H4A_3 110.8
C3_3 C4_3 H4A_3 110.8
O1_3 C4_3 H4B_3 110.8
C3_3 C4_3 H4B_3 110.8
H4A_3 C4_3 H4B_3 108.9
C4A_3 O1A_3 C1A_3 102.7(5)
C2A_3 C1A_3 O1A_3 107.3(5)
C2A_3 C1A_3 H1AA_3 110.3
O1A_3 C1A_3 H1AA_3 110.3
C2A_3 C1A_3 H1AB_3 110.3
O1A_3 C1A_3 H1AB_3 110.3
H1AA_3 C1A_3 H1AB_3 108.5
C1A_3 C2A_3 C3A_3 103.5(6)
C1A_3 C2A_3 H2AA_3 111.1
C3A_3 C2A_3 H2AA_3 111.1
C1A_3 C2A_3 H2AB_3 111.1
C3A_3 C2A_3 H2AB_3 111.1
H2AA_3 C2A_3 H2AB_3 109.0
C4A_3 C3A_3 C2A_3 101.4(6)
C4A_3 C3A_3 H3A1_3 111.5
C2A_3 C3A_3 H3A1_3 111.5
C4A_3 C3A_3 H3A2_3 111.5
C2A_3 C3A_3 H3A2_3 111.5
H3A1_3 C3A_3 H3A2_3 109.3
O1A_3 C4A_3 C3A_3 107.1(5)
O1A_3 C4A_3 H4A1_3 110.3
C3A_3 C4A_3 H4A1_3 110.3
O1A_3 C4A_3 H4A2_3 110.3
C3A_3 C4A_3 H4A2_3 110.3
H4A1_3 C4A_3 H4A2_3 108.5
C4B_3 O1B_3 C1B_3 100.2(6)
C2B_3 C1B_3 O1B_3 110.3(7)
C2B_3 C1B_3 H1BA_3 109.6
O1B_3 C1B_3 H1BA_3 109.6
C2B_3 C1B_3 H1BB_3 109.6
O1B_3 C1B_3 H1BB_3 109.6
H1BA_3 C1B_3 H1BB_3 108.1
C1B_3 C2B_3 C3B_3 103.7(6)
C1B_3 C2B_3 H2BA_3 111.0
C3B_3 C2B_3 H2BA_3 111.0
C1B_3 C2B_3 H2BB_3 111.0
C3B_3 C2B_3 H2BB_3 111.0
H2BA_3 C2B_3 H2BB_3 109.0
C4B_3 C3B_3 C2B_3 100.5(6)
C4B_3 C3B_3 H3B1_3 111.7
C2B_3 C3B_3 H3B1_3 111.7
C4B_3 C3B_3 H3B2_3 111.7
C2B_3 C3B_3 H3B2_3 111.7
H3B1_3 C3B_3 H3B2_3 109.4
O1B_3 C4B_3 C3B_3 106.0(6)
O1B_3 C4B_3 H4B1_3 110.5
C3B_3 C4B_3 H4B1_3 110.5
O1B_3 C4B_3 H4B2_3 110.5
C3B_3 C4B_3 H4B2_3 110.5
H4B1_3 C4B_3 H4B2_3 108.7

loop_
_geom_bond_atom_site_label_1
_geom_bond_atom_site_label_2
_geom_bond_distance
Al1 O3 1.8868(13)
Al1 C3 1.9652(16)
Al1 C1_1 2.0297(16)
Al1 C1_2 2.111(4)
Al1 C1A_2 2.204(4)
C3 H3A 0.9800
C3 H3B 0.9800
C3 H3C 0.9800
O3 S1A 1.5014(14)
O3 S1 1.5186(15)
C1_1 N1_1 1.5135(19)
C1_1 C2_1 1.570(2)
C1_1 H1_1 1.0000
N1_1 C9_1 1.4362(19)
N1_1 C7_1 1.498(2)
C2_1 C3_1 1.537(2)
C2_1 C5_1 1.539(3)
C2_1 C4_1 1.541(2)
C3_1 H3A_1 0.9800
C3_1 H3B_1 0.9800
C3_1 H3C_1 0.9800
C4_1 H4A_1 0.9800
C4_1 H4B_1 0.9800
C4_1 H4C_1 0.9800
C5_1 C7_1 1.537(2)
C5_1 H5A_1 0.9900
C5_1 H5B_1 0.9900
C6_1 C7_1 1.539(3)
C6_1 H6A_1 0.9800
C6_1 H6B_1 0.9800
C6_1 H6C_1 0.9800
C7_1 C8_1 1.532(2)
C8_1 H8A_1 0.9800
C8_1 H8B_1 0.9800
C8_1 H8C_1 0.9800
C9_1 C10_1 1.418(2)
C9_1 C14_1 1.420(2)
C10_1 C11_1 1.395(2)
C10_1 C15_1 1.519(2)
C11_1 C12_1 1.380(2)
C11_1 H11_1 0.9500
C12_1 C13_1 1.379(2)
C12_1 H12_1 0.9500
C13_1 C14_1 1.392(2)
C13_1 H13_1 0.9500
C14_1 C18_1 1.526(2)
C15_1 C16_1 1.528(3)
C15_1 C17_1 1.539(2)
C15_1 H15_1 1.0000
C16_1 H16A_1 0.9800
C16_1 H16B_1 0.9800
C16_1 H16C_1 0.9800
C17_1 H17A_1 0.9800
C17_1 H17B_1 0.9800
C17_1 H17C_1 0.9800
C18_1 C19_1 1.537(3)
C18_1 C20_1 1.543(2)
C18_1 H18_1 1.0000
C19_1 H19A_1 0.9800
C19_1 H19B_1 0.9800
C19_1 H19C_1 0.9800
C20_1 H20A_1 0.9800
C20_1 H20B_1 0.9800
C20_1 H20C_1 0.9800
N1_2 C1_2 1.309(3)
N1_2 C9_2 1.467(7)
N1_2 C7_2 1.552(3)
C1_2 C2_2 1.536(4)
C2_2 C4_2 1.533(4)
C2_2 C5_2 1.535(4)
C2_2 C3_2 1.542(5)
C3_2 H30A_2 0.9800
C3_2 H30B_2 0.9800
C3_2 H30C_2 0.9800
C4_2 H40A_2 0.9800
C4_2 H40B_2 0.9800
C4_2 H40C_2 0.9800
C5_2 C7_2 1.529(4)
C5_2 H50A_2 0.9900
C5_2 H50B_2 0.9900
C6_2 C7_2 1.521(5)
C6_2 H60A_2 0.9800
C6_2 H60B_2 0.9800
C6_2 H60C_2 0.9800
C7_2 C8_2 1.517(5)
C8_2 H80A_2 0.9800
C8_2 H80B_2 0.9800
C8_2 H80C_2 0.9800
C9_2 C10_2 1.414(6)
C9_2 C14_2 1.417(8)
C10_2 C11_2 1.397(5)
C10_2 C15_2 1.527(5)
C11_2 C120_2 1.374(7)
C11_2 H110_2 0.9500
C120_2 C13_2 1.378(8)
C120_2 H120_2 0.9500
C13_2 C14_2 1.401(9)
C13_2 H130_2 0.9500
C14_2 C18_2 1.519(8)
C15_2 C17_2 1.541(5)
C15_2 C16_2 1.545(5)
C15_2 H150_2 1.0000
C16_2 H160_2 0.9800
C16_2 H161_2 0.9800
C16_2 H162_2 0.9800
C17_2 H170_2 0.9800
C17_2 H171_2 0.9800
C17_2 H172_2 0.9800
C18_2 C20_2 1.541(19)
C18_2 C19_2 1.622(17)
C18_2 H180_2 1.0000
C19_2 H190_2 0.9800
C19_2 H191_2 0.9800
C19_2 H192_2 0.9800
C20_2 H200_2 0.9800
C20_2 H201_2 0.9800
C20_2 H202_2 0.9800
N1A_2 C1A_2 1.309(4)
N1A_2 C9A_2 1.480(8)
N1A_2 C7A_2 1.552(4)
C1A_2 C2A_2 1.535(4)
C2A_2 C5A_2 1.534(4)
C2A_2 C4A_2 1.535(4)
C2A_2 C3A_2 1.542(5)
C3A_2 H3AA_2 0.9800
C3A_2 H3AB_2 0.9800
C3A_2 H3AC_2 0.9800
C4A_2 H4AA_2 0.9800
C4A_2 H4AB_2 0.9800
C4A_2 H4AC_2 0.9800
C5A_2 C7A_2 1.528(4)
C5A_2 H5AA_2 0.9900
C5A_2 H5AB_2 0.9900
C6A_2 C7A_2 1.520(5)
C6A_2 H6AA_2 0.9800
C6A_2 H6AB_2 0.9800
C6A_2 H6AC_2 0.9800
C7A_2 C8A_2 1.518(5)
C8A_2 H8AA_2 0.9800
C8A_2 H8AB_2 0.9800
C8A_2 H8AC_2 0.9800
C9A_2 C10A_2 1.404(7)
C9A_2 C14A_2 1.422(10)
C10A_2 C11A_2 1.397(6)
C10A_2 C15A_2 1.535(6)
C11A_2 C12A_2 1.362(8)
C11A_2 H11A_2 0.9500
C12A_2 C13A_2 1.388(10)
C12A_2 H12A_2 0.9500
C13A_2 C14A_2 1.400(10)
C13A_2 H13A_2 0.9500
C14A_2 C18A_2 1.526(10)
C15A_2 C17A_2 1.525(7)
C15A_2 C16A_2 1.541(6)
C15A_2 H15A_2 1.0000
C16A_2 H16A_2 0.9800
C16A_2 H16B_2 0.9800
C16A_2 H16C_2 0.9800
C17A_2 H17A_2 0.9800
C17A_2 H17B_2 0.9800
C17A_2 H17C_2 0.9800
C18A_2 C19A_2 1.51(2)
C18A_2 C20A_2 1.52(2)
C18A_2 H18A_2 1.0000
C19A_2 H19A_2 0.9800
C19A_2 H19B_2 0.9800
C19A_2 H19C_2 0.9800
C20A_2 H20A_2 0.9800
C20A_2 H20B_2 0.9800
C20A_2 H20C_2 0.9800
S1 O2 1.415(5)
S1 O1 1.439(5)
S1 C1 1.825(5)
C1 F2 1.321(5)
C1 F3 1.326(6)
C1 F1 1.329(6)
S1A O1A 1.416(4)
S1A O2A 1.424(4)
S1A C1A 1.824(3)
C1A F2A 1.308(4)
C1A F1A 1.325(5)
C1A F3A 1.344(4)
O1_3 C4_3 1.449(6)
O1_3 C1_3 1.453(7)
C1_3 C2_3 1.400(8)
C1_3 H1A_3 0.9900
C1_3 H1B_3 0.9900
C2_3 C3_3 1.597(8)
C2_3 H2A_3 0.9900
C2_3 H2B_3 0.9900
C3_3 C4_3 1.491(8)
C3_3 H3A_3 0.9900
C3_3 H3B_3 0.9900
C4_3 H4A_3 0.9900
C4_3 H4B_3 0.9900
O1A_3 C4A_3 1.422(6)
O1A_3 C1A_3 1.449(6)
C1A_3 C2A_3 1.418(8)
C1A_3 H1AA_3 0.9900
C1A_3 H1AB_3 0.9900
C2A_3 C3A_3 1.613(8)
C2A_3 H2AA_3 0.9900
C2A_3 H2AB_3 0.9900
C3A_3 C4A_3 1.491(8)
C3A_3 H3A1_3 0.9900
C3A_3 H3A2_3 0.9900
C4A_3 H4A1_3 0.9900
C4A_3 H4A2_3 0.9900
O1B_3 C4B_3 1.429(7)
O1B_3 C1B_3 1.461(7)
C1B_3 C2B_3 1.406(9)
C1B_3 H1BA_3 0.9900
C1B_3 H1BB_3 0.9900
C2B_3 C3B_3 1.595(8)
C2B_3 H2BA_3 0.9900
C2B_3 H2BB_3 0.9900
C3B_3 C4B_3 1.508(9)
C3B_3 H3B1_3 0.9900
C3B_3 H3B2_3 0.9900
C4B_3 H4B1_3 0.9900
C4B_3 H4B2_3 0.9900
